data_7028911
loop_
_publ_author_name
'Musgrave, Rebecca A.'
'Turbervill, Robert S. P.'
'Irwin, Mark'
'Herchel, Radovan'
'Goicoechea, Jose M.'

_publ_section_title
;
 Iron(ii) complexes of ditopic carbanionic carbenes.
;
_journal_issue 11
_journal_name_full 'Dalton transactions (Cambridge, England : 2003)'
_journal_page_first 4335
_journal_page_last 4344
_journal_paper_doi 10.1039/c3dt52638k
_journal_volume 43
_journal_year 2014
_chemical_formula_moiety 'C16 H32 K O7, C27 H33 Fe'
_chemical_formula_sum 'C43 H65 Fe K O7'
_chemical_formula_weight 788.90
_chemical_name_systematic
;
 [K(18-crown-6)THF][Fe(mes)3]
;
_space_group_IT_number 60
_symmetry_cell_setting orthorhombic
_symmetry_space_group_name_Hall '-P 2n 2ab'
_symmetry_space_group_name_H-M 'P b c n'
_atom_sites_solution_hydrogens geom
_atom_sites_solution_primary direct
_atom_sites_solution_secondary difmap
_audit_creation_method SHELXL-97
_cell_angle_alpha 90.00
_cell_angle_beta 90.00
_cell_angle_gamma 90.00
_cell_formula_units_Z 8
_cell_length_a 33.7821(5)
_cell_length_b 10.77070(10)
_cell_length_c 24.2239(3)
_cell_measurement_reflns_used 23760
_cell_measurement_temperature 150(2)
_cell_measurement_theta_max 76.7045
_cell_measurement_theta_min 3.1871
_cell_volume 8814.03(19)
_computing_cell_refinement
;
CrysAlisPro, Agilent Technologies,
Version 1.171.35.19 (release 27-10-2011 CrysAlis171 .NET)
(compiled Oct 27 2011,15:02:11)
;
_computing_data_collection
;
CrysAlisPro, Agilent Technologies,
Version 1.171.35.19 (release 27-10-2011 CrysAlis171 .NET)
(compiled Oct 27 2011,15:02:11)
;
_computing_data_reduction
;
CrysAlisPro, Agilent Technologies,
Version 1.171.35.19 (release 27-10-2011 CrysAlis171 .NET)
(compiled Oct 27 2011,15:02:11)
;
_computing_molecular_graphics 'WinGX (Farrugia, 2005)'
_computing_publication_material 'XCIF (Sheldrick, 2001)'
_computing_structure_refinement 'SHELXL-97 (Sheldrick, 1997)'
_computing_structure_solution 'SHELXS-97 (Sheldrick, 1990)'
_diffrn_ambient_temperature 150(2)
_diffrn_detector_area_resol_mean 10.4102
_diffrn_measured_fraction_theta_full 1.000
_diffrn_measured_fraction_theta_max 1.000
_diffrn_measurement_device_type 'SuperNova, Dual, Cu at zero, Atlas'
_diffrn_measurement_method '\w scans'
_diffrn_radiation_monochromator mirror
_diffrn_radiation_source 'SuperNova (Cu) X-ray Source'
_diffrn_radiation_type CuK\a
_diffrn_radiation_wavelength 1.54178
_diffrn_reflns_av_R_equivalents 0.1174
_diffrn_reflns_av_sigmaI/netI 0.0363
_diffrn_reflns_limit_h_max 40
_diffrn_reflns_limit_h_min -40
_diffrn_reflns_limit_k_max 12
_diffrn_reflns_limit_k_min -12
_diffrn_reflns_limit_l_max 28
_diffrn_reflns_limit_l_min -28
_diffrn_reflns_number 118437
_diffrn_reflns_theta_full 66.50
_diffrn_reflns_theta_max 66.50
_diffrn_reflns_theta_min 3.65
_exptl_absorpt_coefficient_mu 3.942
_exptl_absorpt_correction_T_max 0.9253
_exptl_absorpt_correction_T_min 0.3842
_exptl_absorpt_correction_type multi-scan
_exptl_absorpt_process_details
;
CrysAlisPro, Agilent Technologies,
Version 1.171.35.19 (release 27-10-2011 CrysAlis171 .NET)
(compiled Oct 27 2011,15:02:11)
Empirical absorption correction using spherical harmonics,
 implemented in SCALE3 ABSPACK scaling algorithm.
;
_exptl_crystal_colour yellow-brown
_exptl_crystal_density_diffrn 1.189
_exptl_crystal_density_meas ?
_exptl_crystal_density_method 'not measured'
_exptl_crystal_description needle
_exptl_crystal_F_000 3392
_exptl_crystal_size_max 0.30
_exptl_crystal_size_mid 0.04
_exptl_crystal_size_min 0.02
_refine_diff_density_max 0.533
_refine_diff_density_min -0.326
_refine_diff_density_rms 0.053
_refine_ls_extinction_method none
_refine_ls_goodness_of_fit_ref 1.046
_refine_ls_hydrogen_treatment constr
_refine_ls_matrix_type full
_refine_ls_number_parameters 506
_refine_ls_number_reflns 7773
_refine_ls_number_restraints 0
_refine_ls_restrained_S_all 1.046
_refine_ls_R_factor_all 0.0808
_refine_ls_R_factor_gt 0.0557
_refine_ls_shift/su_max 0.001
_refine_ls_shift/su_mean 0.000
_refine_ls_structure_factor_coef Fsqd
_refine_ls_weighting_details 'calc w=1/[\s^2^(Fo^2^)+(0.0499P)^2^+9.4438P] where P=(Fo^2^+2Fc^2^)/3'
_refine_ls_weighting_scheme calc
_refine_ls_wR_factor_gt 0.1209
_refine_ls_wR_factor_ref 0.1310
_reflns_number_gt 5807
_reflns_number_total 7773
_reflns_threshold_expression >2\s(I)
_cod_data_source_file c3dt52638k.txt
_cod_data_source_block pbcn
_cod_depositor_comments
;
The following automatic conversions were performed:

'_exptl_crystal_density_meas' value 'not measured' was changed to '?'
- the value is perceived as not measured.

Automatic conversion script
Id: cif_fix_values 3008 2015-01-20 13:52:24Z robertas 
;
_cod_database_code 7028911

loop_
_symmetry_equiv_pos_as_xyz
'x, y, z'
'-x+1/2, -y+1/2, z+1/2'
'-x, y, -z+1/2'
'x+1/2, -y+1/2, -z'
'-x, -y, -z'
'x-1/2, y-1/2, -z-1/2'
'x, -y, z-1/2'
'-x-1/2, y-1/2, z'

loop_
_atom_site_label
_atom_site_type_symbol
_atom_site_fract_x
_atom_site_fract_y
_atom_site_fract_z
_atom_site_U_iso_or_equiv
_atom_site_adp_type
_atom_site_occupancy
_atom_site_symmetry_multiplicity
_atom_site_calc_flag
_atom_site_refinement_flags
_atom_site_disorder_assembly
_atom_site_disorder_group
Fe1 Fe 0.133944(14) 0.31080(4) 0.363185(18) 0.03133(13) Uani 1 1 d . . .
C1 C 0.16207(9) 0.1653(3) 0.40448(12) 0.0294(6) Uani 1 1 d . . .
C2 C 0.20311(9) 0.1474(3) 0.39915(12) 0.0310(7) Uani 1 1 d . . .
C3 C 0.22281(9) 0.0521(3) 0.42677(12) 0.0325(7) Uani 1 1 d . . .
H3 H 0.2506 0.0438 0.4221 0.039 Uiso 1 1 calc R . .
C4 C 0.20315(10) -0.0307(3) 0.46079(12) 0.0356(7) Uani 1 1 d . . .
C5 C 0.16256(10) -0.0159(3) 0.46613(12) 0.0358(7) Uani 1 1 d . . .
H5 H 0.1481 -0.0717 0.4889 0.043 Uiso 1 1 calc R . .
C6 C 0.14234(9) 0.0791(3) 0.43886(12) 0.0328(7) Uani 1 1 d . . .
C7 C 0.22727(9) 0.2314(3) 0.36173(13) 0.0383(7) Uani 1 1 d . . .
H7A H 0.2099 0.2941 0.3452 0.058 Uiso 0.50 1 calc PR . .
H7B H 0.2395 0.1816 0.3325 0.058 Uiso 0.50 1 calc PR . .
H7C H 0.2480 0.2725 0.3834 0.058 Uiso 0.50 1 calc PR . .
H7D H 0.2550 0.2047 0.3622 0.058 Uiso 0.50 1 calc PR . .
H7E H 0.2254 0.3172 0.3749 0.058 Uiso 0.50 1 calc PR . .
H7F H 0.2170 0.2263 0.3240 0.058 Uiso 0.50 1 calc PR . .
C8 C 0.22532(11) -0.1328(3) 0.49027(15) 0.0493(9) Uani 1 1 d . . .
H8A H 0.2535 -0.1276 0.4811 0.074 Uiso 0.50 1 calc PR . .
H8B H 0.2149 -0.2136 0.4786 0.074 Uiso 0.50 1 calc PR . .
H8C H 0.2219 -0.1235 0.5302 0.074 Uiso 0.50 1 calc PR . .
H8D H 0.2067 -0.1822 0.5122 0.074 Uiso 0.50 1 calc PR . .
H8E H 0.2453 -0.0962 0.5147 0.074 Uiso 0.50 1 calc PR . .
H8F H 0.2384 -0.1863 0.4631 0.074 Uiso 0.50 1 calc PR . .
C9 C 0.09794(9) 0.0875(4) 0.44613(14) 0.0454(8) Uani 1 1 d . . .
H9A H 0.0877 0.1579 0.4248 0.068 Uiso 0.50 1 calc PR . .
H9B H 0.0917 0.0994 0.4853 0.068 Uiso 0.50 1 calc PR . .
H9C H 0.0856 0.0106 0.4330 0.068 Uiso 0.50 1 calc PR . .
H9D H 0.0890 0.0207 0.4706 0.068 Uiso 0.50 1 calc PR . .
H9E H 0.0850 0.0792 0.4101 0.068 Uiso 0.50 1 calc PR . .
H9F H 0.0911 0.1680 0.4624 0.068 Uiso 0.50 1 calc PR . .
C10 C 0.10195(9) 0.4430(3) 0.40777(11) 0.0312(7) Uani 1 1 d . . .
C11 C 0.12088(9) 0.5407(3) 0.43588(12) 0.0341(7) Uani 1 1 d . . .
C12 C 0.09968(11) 0.6312(3) 0.46462(12) 0.0413(8) Uani 1 1 d . . .
H12 H 0.1136 0.6969 0.4822 0.050 Uiso 1 1 calc R . .
C13 C 0.05880(11) 0.6271(3) 0.46808(13) 0.0411(8) Uani 1 1 d . . .
C14 C 0.03975(10) 0.5308(3) 0.44169(12) 0.0389(8) Uani 1 1 d . . .
H14 H 0.0117 0.5250 0.4442 0.047 Uiso 1 1 calc R . .
C15 C 0.06038(9) 0.4412(3) 0.41127(12) 0.0339(7) Uani 1 1 d . . .
C16 C 0.16573(10) 0.5509(4) 0.43616(14) 0.0450(8) Uani 1 1 d . . .
H16A H 0.1771 0.4826 0.4146 0.068 Uiso 0.50 1 calc PR . .
H16B H 0.1754 0.5464 0.4742 0.068 Uiso 0.50 1 calc PR . .
H16C H 0.1736 0.6303 0.4198 0.068 Uiso 0.50 1 calc PR . .
H16D H 0.1737 0.6236 0.4578 0.068 Uiso 0.50 1 calc PR . .
H16E H 0.1753 0.5598 0.3982 0.068 Uiso 0.50 1 calc PR . .
H16F H 0.1771 0.4759 0.4527 0.068 Uiso 0.50 1 calc PR . .
C17 C 0.03634(13) 0.7253(4) 0.49954(16) 0.0610(11) Uani 1 1 d . . .
H17A H 0.0550 0.7855 0.5151 0.091 Uiso 0.50 1 calc PR . .
H17B H 0.0213 0.6863 0.5295 0.091 Uiso 0.50 1 calc PR . .
H17C H 0.0181 0.7680 0.4745 0.091 Uiso 0.50 1 calc PR . .
H17D H 0.0079 0.7077 0.4976 0.091 Uiso 0.50 1 calc PR . .
H17E H 0.0416 0.8069 0.4832 0.091 Uiso 0.50 1 calc PR . .
H17F H 0.0449 0.7252 0.5382 0.091 Uiso 0.50 1 calc PR . .
C18 C 0.03705(10) 0.3416(3) 0.38166(14) 0.0438(8) Uani 1 1 d . . .
H18A H 0.0087 0.3540 0.3884 0.066 Uiso 0.50 1 calc PR . .
H18B H 0.0450 0.2598 0.3955 0.066 Uiso 0.50 1 calc PR . .
H18C H 0.0423 0.3464 0.3419 0.066 Uiso 0.50 1 calc PR . .
H18D H 0.0553 0.2861 0.3622 0.066 Uiso 0.50 1 calc PR . .
H18E H 0.0190 0.3803 0.3551 0.066 Uiso 0.50 1 calc PR . .
H18F H 0.0217 0.2937 0.4086 0.066 Uiso 0.50 1 calc PR . .
C19 C 0.14026(10) 0.3215(3) 0.27755(13) 0.0391(8) Uani 1 1 d . . .
C20 C 0.12250(11) 0.2315(3) 0.24343(14) 0.0470(9) Uani 1 1 d . . .
C21 C 0.12960(13) 0.2296(4) 0.18632(15) 0.0597(11) Uani 1 1 d . . .
H21 H 0.1177 0.1664 0.1645 0.072 Uiso 1 1 calc R . .
C22 C 0.15327(13) 0.3165(4) 0.16094(15) 0.0595(11) Uani 1 1 d . . .
C23 C 0.17022(11) 0.4069(4) 0.19373(14) 0.0528(10) Uani 1 1 d . . .
H23 H 0.1865 0.4685 0.1771 0.063 Uiso 1 1 calc R . .
C24 C 0.16412(10) 0.4101(3) 0.25034(13) 0.0422(8) Uani 1 1 d . . .
C25 C 0.09478(13) 0.1354(4) 0.26754(17) 0.0615(11) Uani 1 1 d . . .
H25A H 0.0926 0.1480 0.3075 0.092 Uiso 0.50 1 calc PR . .
H25B H 0.1052 0.0521 0.2602 0.092 Uiso 0.50 1 calc PR . .
H25C H 0.0686 0.1437 0.2505 0.092 Uiso 0.50 1 calc PR . .
H25D H 0.0850 0.0812 0.2380 0.092 Uiso 0.50 1 calc PR . .
H25E H 0.0724 0.1771 0.2853 0.092 Uiso 0.50 1 calc PR . .
H25F H 0.1090 0.0855 0.2950 0.092 Uiso 0.50 1 calc PR . .
C26 C 0.15989(18) 0.3142(5) 0.09886(16) 0.0905(18) Uani 1 1 d . . .
H26A H 0.1774 0.3827 0.0883 0.136 Uiso 0.50 1 calc PR . .
H26B H 0.1344 0.3232 0.0799 0.136 Uiso 0.50 1 calc PR . .
H26C H 0.1721 0.2351 0.0884 0.136 Uiso 0.50 1 calc PR . .
H26D H 0.1452 0.2446 0.0827 0.136 Uiso 0.50 1 calc PR . .
H26E H 0.1882 0.3041 0.0912 0.136 Uiso 0.50 1 calc PR . .
H26F H 0.1505 0.3922 0.0827 0.136 Uiso 0.50 1 calc PR . .
C27 C 0.18335(11) 0.5123(3) 0.28328(14) 0.0473(9) Uani 1 1 d . . .
H27A H 0.1766 0.5026 0.3224 0.071 Uiso 0.50 1 calc PR . .
H27B H 0.1738 0.5930 0.2701 0.071 Uiso 0.50 1 calc PR . .
H27C H 0.2121 0.5079 0.2788 0.071 Uiso 0.50 1 calc PR . .
H27D H 0.1984 0.5664 0.2585 0.071 Uiso 0.50 1 calc PR . .
H27E H 0.2012 0.4760 0.3107 0.071 Uiso 0.50 1 calc PR . .
H27F H 0.1629 0.5611 0.3021 0.071 Uiso 0.50 1 calc PR . .
K1 K 0.12956(2) 0.76029(8) 0.19094(3) 0.04442(19) Uani 1 1 d . A .
O101 O 0.10906(7) 0.7310(2) 0.30111(9) 0.0428(5) Uani 1 1 d . . .
O102 O 0.16763(7) 0.8974(2) 0.27121(9) 0.0484(6) Uani 1 1 d . . .
O103 O 0.20135(8) 0.8837(3) 0.16602(11) 0.0581(7) Uani 1 1 d . . .
O104 O 0.15576(8) 0.7738(3) 0.08209(10) 0.0585(7) Uani 1 1 d . . .
O105 O 0.10023(8) 0.5948(3) 0.11426(10) 0.0550(7) Uani 1 1 d . . .
O106 O 0.06412(7) 0.6100(2) 0.21993(10) 0.0474(6) Uani 1 1 d . . .
C101 C 0.12071(12) 0.8277(3) 0.33688(13) 0.0474(9) Uani 1 1 d . . .
H10A H 0.1173 0.8013 0.3757 0.057 Uiso 1 1 calc R . .
H10B H 0.1040 0.9017 0.3305 0.057 Uiso 1 1 calc R . .
C102 C 0.16329(12) 0.8594(4) 0.32642(14) 0.0510(9) Uani 1 1 d . . .
H10C H 0.1717 0.9269 0.3515 0.061 Uiso 1 1 calc R . .
H10D H 0.1801 0.7859 0.3336 0.061 Uiso 1 1 calc R . .
C103 C 0.20690(11) 0.9391(4) 0.26022(17) 0.0609(11) Uani 1 1 d . . .
H10E H 0.2259 0.8702 0.2659 0.073 Uiso 1 1 calc R . .
H10F H 0.2139 1.0073 0.2858 0.073 Uiso 1 1 calc R . .
C104 C 0.20920(12) 0.9838(4) 0.20181(18) 0.0641(11) Uani 1 1 d . . .
H10G H 0.1896 1.0507 0.1957 0.077 Uiso 1 1 calc R . .
H10H H 0.2359 1.0176 0.1943 0.077 Uiso 1 1 calc R . .
C105 C 0.20519(13) 0.9150(4) 0.10913(16) 0.0663(12) Uani 1 1 d . . .
H10I H 0.2326 0.9426 0.1015 0.080 Uiso 1 1 calc R . .
H10J H 0.1871 0.9843 0.1001 0.080 Uiso 1 1 calc R . .
C106 C 0.19554(13) 0.8055(4) 0.07423(17) 0.0669(12) Uani 1 1 d . . .
H10K H 0.2003 0.8254 0.0349 0.080 Uiso 1 1 calc R . .
H10L H 0.2127 0.7346 0.0845 0.080 Uiso 1 1 calc R . .
C107 C 0.14332(14) 0.6752(4) 0.04693(15) 0.0662(12) Uani 1 1 d . . .
H10M H 0.1608 0.6025 0.0521 0.079 Uiso 1 1 calc R . .
H10N H 0.1452 0.7017 0.0079 0.079 Uiso 1 1 calc R . .
C108 C 0.10175(14) 0.6404(4) 0.06007(15) 0.0642(12) Uani 1 1 d . . .
H10O H 0.0843 0.7139 0.0565 0.077 Uiso 1 1 calc R . .
H10P H 0.0924 0.5760 0.0340 0.077 Uiso 1 1 calc R . .
C109 C 0.06295(12) 0.5413(4) 0.12729(16) 0.0595(11) Uani 1 1 d . . .
H10Q H 0.0583 0.4679 0.1036 0.071 Uiso 1 1 calc R . .
H10R H 0.0416 0.6023 0.1200 0.071 Uiso 1 1 calc R . .
C110 C 0.06196(11) 0.5037(4) 0.18622(16) 0.0548(10) Uani 1 1 d . . .
H11A H 0.0372 0.4580 0.1940 0.066 Uiso 1 1 calc R . .
H11B H 0.0845 0.4480 0.1943 0.066 Uiso 1 1 calc R . .
C111 C 0.06195(11) 0.5796(4) 0.27707(14) 0.0479(9) Uani 1 1 d . . .
H11C H 0.0817 0.5147 0.2859 0.057 Uiso 1 1 calc R . .
H11D H 0.0353 0.5466 0.2858 0.057 Uiso 1 1 calc R . .
C112 C 0.06978(10) 0.6920(4) 0.31051(14) 0.0476(9) Uani 1 1 d . . .
H11E H 0.0511 0.7588 0.3000 0.057 Uiso 1 1 calc R . .
H11F H 0.0659 0.6732 0.3502 0.057 Uiso 1 1 calc R . .
O301 O 0.06795(8) 0.9081(3) 0.15214(12) 0.0628(8) Uani 1 1 d . . .
C301 C 0.0284(5) 0.893(2) 0.1765(8) 0.074(6) Uani 0.592(15) 1 d P A 1
H30A H 0.0231 0.9556 0.2054 0.089 Uiso 0.592(15) 1 calc PR A 1
H30B H 0.0246 0.8086 0.1920 0.089 Uiso 0.592(15) 1 calc PR A 1
C302 C 0.0022(3) 0.9145(14) 0.1241(4) 0.080(4) Uani 0.592(15) 1 d P A 1
H30C H -0.0104 0.8354 0.1130 0.096 Uiso 0.592(15) 1 calc PR A 1
H30D H -0.0190 0.9748 0.1328 0.096 Uiso 0.592(15) 1 calc PR A 1
C303 C 0.0268(3) 0.9626(10) 0.0782(4) 0.062(3) Uani 0.592(15) 1 d P A 1
H30E H 0.0150 1.0396 0.0630 0.074 Uiso 0.592(15) 1 calc PR A 1
H30F H 0.0285 0.9004 0.0482 0.074 Uiso 0.592(15) 1 calc PR A 1
C304 C 0.0676(5) 0.9889(18) 0.1018(5) 0.058(4) Uani 0.592(15) 1 d P A 1
H30G H 0.0887 0.9648 0.0756 0.070 Uiso 0.592(15) 1 calc PR A 1
H30H H 0.0707 1.0776 0.1116 0.070 Uiso 0.592(15) 1 calc PR A 1
C401 C 0.0318(9) 0.914(4) 0.1755(9) 0.073(9) Uani 0.408(15) 1 d P A 2
H40A H 0.0213 0.8287 0.1765 0.088 Uiso 0.408(15) 1 calc PR A 2
H40B H 0.0358 0.9402 0.2143 0.088 Uiso 0.408(15) 1 calc PR A 2
C402 C 0.0035(5) 0.985(2) 0.1554(10) 0.104(7) Uani 0.408(15) 1 d P A 2
H40C H -0.0061 1.0459 0.1830 0.125 Uiso 0.408(15) 1 calc PR A 2
H40D H -0.0190 0.9355 0.1415 0.125 Uiso 0.408(15) 1 calc PR A 2
C403 C 0.0245(5) 1.044(2) 0.1116(9) 0.116(9) Uani 0.408(15) 1 d P A 2
H40E H 0.0322 1.1301 0.1217 0.139 Uiso 0.408(15) 1 calc PR A 2
H40F H 0.0085 1.0466 0.0774 0.139 Uiso 0.408(15) 1 calc PR A 2
C404 C 0.0600(8) 0.964(3) 0.1047(11) 0.082(9) Uani 0.408(15) 1 d P A 2
H40G H 0.0549 0.9009 0.0758 0.098 Uiso 0.408(15) 1 calc PR A 2
H40H H 0.0829 1.0148 0.0931 0.098 Uiso 0.408(15) 1 calc PR A 2

loop_
_atom_site_aniso_label
_atom_site_aniso_U_11
_atom_site_aniso_U_22
_atom_site_aniso_U_33
_atom_site_aniso_U_23
_atom_site_aniso_U_13
_atom_site_aniso_U_12
Fe1 0.0331(2) 0.0350(3) 0.0259(2) 0.0006(2) 0.0005(2) 0.0057(2)
C1 0.0342(15) 0.0279(16) 0.0262(15) -0.0048(12) -0.0014(12) 0.0002(12)
C2 0.0381(16) 0.0271(16) 0.0278(15) -0.0053(12) -0.0012(12) -0.0037(13)
C3 0.0336(16) 0.0321(16) 0.0318(16) -0.0032(13) -0.0038(13) 0.0030(13)
C4 0.0497(19) 0.0303(17) 0.0269(15) -0.0013(13) -0.0030(14) 0.0033(14)
C5 0.0474(18) 0.0352(18) 0.0248(15) 0.0004(13) 0.0045(13) -0.0058(14)
C6 0.0392(17) 0.0341(17) 0.0252(15) -0.0043(13) 0.0005(12) -0.0017(13)
C7 0.0318(16) 0.0376(18) 0.0456(19) 0.0047(15) -0.0001(14) 0.0025(13)
C8 0.063(2) 0.045(2) 0.0398(19) 0.0076(16) -0.0006(17) 0.0104(18)
C9 0.0372(18) 0.057(2) 0.0420(19) 0.0052(17) 0.0082(15) -0.0009(16)
C10 0.0358(16) 0.0361(17) 0.0217(14) 0.0083(13) 0.0023(12) 0.0056(13)
C11 0.0434(17) 0.0371(18) 0.0219(14) 0.0051(13) 0.0022(13) 0.0022(14)
C12 0.062(2) 0.0373(19) 0.0243(15) 0.0016(14) 0.0021(15) -0.0023(16)
C13 0.058(2) 0.0358(19) 0.0296(16) 0.0049(14) 0.0093(15) 0.0112(16)
C14 0.0376(17) 0.047(2) 0.0326(16) 0.0092(15) 0.0073(13) 0.0117(15)
C15 0.0357(16) 0.0384(18) 0.0276(15) 0.0062(13) 0.0005(13) 0.0080(14)
C16 0.0425(19) 0.058(2) 0.0347(17) -0.0025(17) -0.0009(15) -0.0071(16)
C17 0.080(3) 0.054(2) 0.048(2) -0.0031(19) 0.020(2) 0.019(2)
C18 0.0348(17) 0.053(2) 0.0437(19) -0.0005(16) -0.0001(14) -0.0006(15)
C19 0.0490(19) 0.0395(18) 0.0288(16) 0.0001(14) -0.0032(14) 0.0158(15)
C20 0.063(2) 0.041(2) 0.0378(18) -0.0025(16) -0.0099(16) 0.0164(17)
C21 0.083(3) 0.054(2) 0.042(2) -0.0157(19) -0.019(2) 0.024(2)
C22 0.083(3) 0.065(3) 0.0305(19) -0.0028(19) 0.0003(19) 0.030(2)
C23 0.059(2) 0.063(3) 0.0358(19) 0.0055(18) 0.0079(17) 0.0184(19)
C24 0.0490(19) 0.047(2) 0.0309(16) 0.0030(15) 0.0022(15) 0.0190(16)
C25 0.087(3) 0.041(2) 0.056(2) -0.0077(19) -0.017(2) 0.002(2)
C26 0.137(5) 0.104(4) 0.031(2) -0.010(2) 0.006(3) 0.035(4)
C27 0.048(2) 0.052(2) 0.0419(19) 0.0081(17) 0.0055(16) 0.0055(17)
K1 0.0416(4) 0.0679(5) 0.0238(3) -0.0059(3) 0.0016(3) -0.0078(4)
O101 0.0495(13) 0.0455(14) 0.0333(12) -0.0028(10) 0.0050(10) 0.0052(11)
O102 0.0515(14) 0.0546(15) 0.0391(13) -0.0008(11) -0.0060(11) -0.0010(12)
O103 0.0552(16) 0.0636(18) 0.0555(16) 0.0090(14) 0.0067(13) -0.0043(13)
O104 0.0736(18) 0.0666(18) 0.0354(13) 0.0009(13) 0.0149(12) 0.0139(14)
O105 0.0679(17) 0.0632(17) 0.0339(13) -0.0059(12) -0.0102(12) 0.0045(14)
O106 0.0487(14) 0.0488(15) 0.0446(14) -0.0017(11) -0.0041(11) 0.0012(11)
C101 0.074(3) 0.042(2) 0.0269(16) -0.0054(15) 0.0026(16) 0.0095(18)
C102 0.074(3) 0.043(2) 0.0360(19) -0.0066(16) -0.0127(18) 0.0050(19)
C103 0.049(2) 0.068(3) 0.066(3) -0.009(2) -0.0081(19) -0.012(2)
C104 0.050(2) 0.068(3) 0.074(3) 0.004(2) 0.002(2) -0.012(2)
C105 0.065(3) 0.082(3) 0.052(2) 0.021(2) 0.019(2) 0.000(2)
C106 0.075(3) 0.081(3) 0.045(2) 0.018(2) 0.023(2) 0.023(2)
C107 0.109(4) 0.065(3) 0.0244(17) -0.0049(18) 0.009(2) 0.018(3)
C108 0.095(3) 0.064(3) 0.033(2) -0.0099(19) -0.011(2) 0.013(2)
C109 0.054(2) 0.068(3) 0.056(2) -0.014(2) -0.0141(19) -0.005(2)
C110 0.044(2) 0.059(2) 0.061(2) -0.012(2) -0.0050(18) -0.0067(18)
C111 0.0420(19) 0.060(2) 0.042(2) 0.0104(18) 0.0026(15) -0.0027(17)
C112 0.0440(19) 0.062(2) 0.0369(18) 0.0106(18) 0.0059(15) 0.0114(17)
O301 0.0539(17) 0.080(2) 0.0549(17) 0.0079(16) 0.0070(14) 0.0080(15)
C301 0.034(5) 0.078(10) 0.110(13) 0.009(7) 0.025(6) 0.018(6)
C302 0.052(5) 0.120(10) 0.069(6) 0.036(6) -0.008(4) -0.007(6)
C303 0.054(5) 0.072(6) 0.061(5) 0.022(4) -0.009(4) -0.016(4)
C304 0.064(7) 0.068(8) 0.042(5) 0.020(5) -0.010(5) -0.023(6)
C401 0.100(19) 0.081(14) 0.040(9) 0.018(8) -0.002(9) -0.013(11)
C402 0.082(10) 0.106(14) 0.124(17) 0.056(12) 0.030(11) 0.037(10)
C403 0.122(13) 0.112(15) 0.114(15) 0.062(13) 0.048(11) 0.054(11)
C404 0.083(15) 0.053(11) 0.110(16) 0.026(9) 0.060(12) -0.009(10)

loop_
_atom_type_symbol
_atom_type_description
_atom_type_scat_dispersion_real
_atom_type_scat_dispersion_imag
_atom_type_scat_source
C C 0.0181 0.0091 'International Tables Vol C Tables 4.2.6.8 and 6.1.1.4'
H H 0.0000 0.0000 'International Tables Vol C Tables 4.2.6.8 and 6.1.1.4'
N N 0.0311 0.0180 'International Tables Vol C Tables 4.2.6.8 and 6.1.1.4'
O O 0.0492 0.0322 'International Tables Vol C Tables 4.2.6.8 and 6.1.1.4'
K K 0.3868 1.0657 'International Tables Vol C Tables 4.2.6.8 and 6.1.1.4'
Fe Fe -1.1336 3.1974 'International Tables Vol C Tables 4.2.6.8 and 6.1.1.4'

loop_
_geom_angle_atom_site_label_1
_geom_angle_atom_site_label_2
_geom_angle_atom_site_label_3
_geom_angle
C1 Fe1 C19 118.08(12)
C1 Fe1 C10 119.97(11)
C19 Fe1 C10 121.93(12)
C2 C1 C6 115.4(3)
C2 C1 Fe1 120.5(2)
C6 C1 Fe1 124.1(2)
C3 C2 C1 121.8(3)
C3 C2 C7 117.9(3)
C1 C2 C7 120.2(3)
C4 C3 C2 122.1(3)
C4 C3 H3 119.0
C2 C3 H3 119.0
C3 C4 C5 117.1(3)
C3 C4 C8 120.9(3)
C5 C4 C8 122.0(3)
C4 C5 C6 121.6(3)
C4 C5 H5 119.2
C6 C5 H5 119.2
C5 C6 C1 121.9(3)
C5 C6 C9 118.3(3)
C1 C6 C9 119.8(3)
C2 C7 H7A 109.5
C2 C7 H7B 109.5
H7A C7 H7B 109.5
C2 C7 H7C 109.5
H7A C7 H7C 109.5
H7B C7 H7C 109.5
C2 C7 H7D 109.5
H7A C7 H7D 141.1
H7B C7 H7D 56.3
H7C C7 H7D 56.3
C2 C7 H7E 109.5
H7A C7 H7E 56.3
H7B C7 H7E 141.1
H7C C7 H7E 56.3
H7D C7 H7E 109.5
C2 C7 H7F 109.5
H7A C7 H7F 56.3
H7B C7 H7F 56.3
H7C C7 H7F 141.1
H7D C7 H7F 109.5
H7E C7 H7F 109.5
C4 C8 H8A 109.5
C4 C8 H8B 109.5
H8A C8 H8B 109.5
C4 C8 H8C 109.5
H8A C8 H8C 109.5
H8B C8 H8C 109.5
C4 C8 H8D 109.5
H8A C8 H8D 141.1
H8B C8 H8D 56.3
H8C C8 H8D 56.3
C4 C8 H8E 109.5
H8A C8 H8E 56.3
H8B C8 H8E 141.1
H8C C8 H8E 56.3
H8D C8 H8E 109.5
C4 C8 H8F 109.5
H8A C8 H8F 56.3
H8B C8 H8F 56.3
H8C C8 H8F 141.1
H8D C8 H8F 109.5
H8E C8 H8F 109.5
C6 C9 H9A 109.5
C6 C9 H9B 109.5
H9A C9 H9B 109.5
C6 C9 H9C 109.5
H9A C9 H9C 109.5
H9B C9 H9C 109.5
C6 C9 H9D 109.5
H9A C9 H9D 141.1
H9B C9 H9D 56.3
H9C C9 H9D 56.3
C6 C9 H9E 109.5
H9A C9 H9E 56.3
H9B C9 H9E 141.1
H9C C9 H9E 56.3
H9D C9 H9E 109.5
C6 C9 H9F 109.5
H9A C9 H9F 56.3
H9B C9 H9F 56.3
H9C C9 H9F 141.1
H9D C9 H9F 109.5
H9E C9 H9F 109.5
C11 C10 C15 115.8(3)
C11 C10 Fe1 121.7(2)
C15 C10 Fe1 122.5(2)
C12 C11 C10 122.0(3)
C12 C11 C16 117.3(3)
C10 C11 C16 120.6(3)
C13 C12 C11 121.3(3)
C13 C12 H12 119.3
C11 C12 H12 119.3
C14 C13 C12 117.5(3)
C14 C13 C17 121.8(3)
C12 C13 C17 120.7(3)
C13 C14 C15 122.1(3)
C13 C14 H14 119.0
C15 C14 H14 119.0
C14 C15 C10 121.2(3)
C14 C15 C18 118.6(3)
C10 C15 C18 120.1(3)
C11 C16 H16A 109.5
C11 C16 H16B 109.5
H16A C16 H16B 109.5
C11 C16 H16C 109.5
H16A C16 H16C 109.5
H16B C16 H16C 109.5
C11 C16 H16D 109.5
H16A C16 H16D 141.1
H16B C16 H16D 56.3
H16C C16 H16D 56.3
C11 C16 H16E 109.5
H16A C16 H16E 56.3
H16B C16 H16E 141.1
H16C C16 H16E 56.3
H16D C16 H16E 109.5
C11 C16 H16F 109.5
H16A C16 H16F 56.3
H16B C16 H16F 56.3
H16C C16 H16F 141.1
H16D C16 H16F 109.5
H16E C16 H16F 109.5
C13 C17 H17A 109.5
C13 C17 H17B 109.5
H17A C17 H17B 109.5
C13 C17 H17C 109.5
H17A C17 H17C 109.5
H17B C17 H17C 109.5
C13 C17 H17D 109.5
H17A C17 H17D 141.1
H17B C17 H17D 56.3
H17C C17 H17D 56.3
C13 C17 H17E 109.5
H17A C17 H17E 56.3
H17B C17 H17E 141.1
H17C C17 H17E 56.3
H17D C17 H17E 109.5
C13 C17 H17F 109.5
H17A C17 H17F 56.3
H17B C17 H17F 56.3
H17C C17 H17F 141.1
H17D C17 H17F 109.5
H17E C17 H17F 109.5
C15 C18 H18A 109.5
C15 C18 H18B 109.5
H18A C18 H18B 109.5
C15 C18 H18C 109.5
H18A C18 H18C 109.5
H18B C18 H18C 109.5
C15 C18 H18D 109.5
H18A C18 H18D 141.1
H18B C18 H18D 56.3
H18C C18 H18D 56.3
C15 C18 H18E 109.5
H18A C18 H18E 56.3
H18B C18 H18E 141.1
H18C C18 H18E 56.3
H18D C18 H18E 109.5
C15 C18 H18F 109.5
H18A C18 H18F 56.3
H18B C18 H18F 56.3
H18C C18 H18F 141.1
H18D C18 H18F 109.5
H18E C18 H18F 109.5
C20 C19 C24 115.7(3)
C20 C19 Fe1 120.1(3)
C24 C19 Fe1 124.0(2)
C21 C20 C19 121.0(4)
C21 C20 C25 118.4(4)
C19 C20 C25 120.5(3)
C22 C21 C20 122.0(4)
C22 C21 H21 119.0
C20 C21 H21 119.0
C21 C22 C23 117.6(3)
C21 C22 C26 121.0(4)
C23 C22 C26 121.3(4)
C22 C23 C24 121.6(4)
C22 C23 H23 119.2
C24 C23 H23 119.2
C23 C24 C19 122.0(4)
C23 C24 C27 118.5(3)
C19 C24 C27 119.5(3)
C20 C25 H25A 109.5
C20 C25 H25B 109.5
H25A C25 H25B 109.5
C20 C25 H25C 109.5
H25A C25 H25C 109.5
H25B C25 H25C 109.5
C20 C25 H25D 109.5
H25A C25 H25D 141.1
H25B C25 H25D 56.3
H25C C25 H25D 56.3
C20 C25 H25E 109.5
H25A C25 H25E 56.3
H25B C25 H25E 141.1
H25C C25 H25E 56.3
H25D C25 H25E 109.5
C20 C25 H25F 109.5
H25A C25 H25F 56.3
H25B C25 H25F 56.3
H25C C25 H25F 141.1
H25D C25 H25F 109.5
H25E C25 H25F 109.5
C22 C26 H26A 109.5
C22 C26 H26B 109.5
H26A C26 H26B 109.5
C22 C26 H26C 109.5
H26A C26 H26C 109.5
H26B C26 H26C 109.5
C22 C26 H26D 109.5
H26A C26 H26D 141.1
H26B C26 H26D 56.3
H26C C26 H26D 56.3
C22 C26 H26E 109.5
H26A C26 H26E 56.3
H26B C26 H26E 141.1
H26C C26 H26E 56.3
H26D C26 H26E 109.5
C22 C26 H26F 109.5
H26A C26 H26F 56.3
H26B C26 H26F 56.3
H26C C26 H26F 141.1
H26D C26 H26F 109.5
H26E C26 H26F 109.5
C24 C27 H27A 109.5
C24 C27 H27B 109.5
H27A C27 H27B 109.5
C24 C27 H27C 109.5
H27A C27 H27C 109.5
H27B C27 H27C 109.5
C24 C27 H27D 109.5
H27A C27 H27D 141.1
H27B C27 H27D 56.3
H27C C27 H27D 56.3
C24 C27 H27E 109.5
H27A C27 H27E 56.3
H27B C27 H27E 141.1
H27C C27 H27E 56.3
H27D C27 H27E 109.5
C24 C27 H27F 109.5
H27A C27 H27F 56.3
H27B C27 H27F 56.3
H27C C27 H27F 141.1
H27D C27 H27F 109.5
H27E C27 H27F 109.5
O105 K1 O102 171.00(8)
O105 K1 O101 118.98(8)
O102 K1 O101 59.97(7)
O105 K1 O301 82.73(8)
O102 K1 O301 106.27(9)
O101 K1 O301 101.72(8)
O105 K1 O104 60.69(9)
O102 K1 O104 119.40(8)
O101 K1 O104 174.67(8)
O301 K1 O104 83.58(8)
O105 K1 O106 61.10(8)
O102 K1 O106 119.70(7)
O101 K1 O106 60.07(7)
O301 K1 O106 80.02(8)
O104 K1 O106 120.89(8)
O105 K1 O103 117.88(8)
O102 K1 O103 59.98(8)
O101 K1 O103 118.18(8)
O301 K1 O103 107.47(9)
O104 K1 O103 60.08(8)
O106 K1 O103 172.43(8)
C112 O101 C101 112.5(3)
C112 O101 K1 115.08(18)
C101 O101 K1 115.93(19)
C102 O102 C103 111.5(3)
C102 O102 K1 117.7(2)
C103 O102 K1 118.1(2)
C104 O103 C105 113.4(3)
C104 O103 K1 112.9(2)
C105 O103 K1 113.3(2)
C106 O104 C107 112.6(3)
C106 O104 K1 116.5(2)
C107 O104 K1 115.7(2)
C108 O105 C109 112.5(3)
C108 O105 K1 113.0(2)
C109 O105 K1 115.5(2)
C110 O106 C111 111.9(3)
C110 O106 K1 111.2(2)
C111 O106 K1 114.42(19)
O101 C101 C102 109.4(3)
O101 C101 H10A 109.8
C102 C101 H10A 109.8
O101 C101 H10B 109.8
C102 C101 H10B 109.8
H10A C101 H10B 108.2
O102 C102 C101 109.1(3)
O102 C102 H10C 109.9
C101 C102 H10C 109.9
O102 C102 H10D 109.9
C101 C102 H10D 109.9
H10C C102 H10D 108.3
O102 C103 C104 109.0(3)
O102 C103 H10E 109.9
C104 C103 H10E 109.9
O102 C103 H10F 109.9
C104 C103 H10F 109.9
H10E C103 H10F 108.3
O103 C104 C103 109.0(3)
O103 C104 H10G 109.9
C103 C104 H10G 109.9
O103 C104 H10H 109.9
C103 C104 H10H 109.9
H10G C104 H10H 108.3
O103 C105 C106 110.0(3)
O103 C105 H10I 109.7
C106 C105 H10I 109.7
O103 C105 H10J 109.7
C106 C105 H10J 109.7
H10I C105 H10J 108.2
O104 C106 C105 109.1(3)
O104 C106 H10K 109.9
C105 C106 H10K 109.9
O104 C106 H10L 109.9
C105 C106 H10L 109.9
H10K C106 H10L 108.3
O104 C107 C108 109.8(3)
O104 C107 H10M 109.7
C108 C107 H10M 109.7
O104 C107 H10N 109.7
C108 C107 H10N 109.7
H10M C107 H10N 108.2
O105 C108 C107 108.8(3)
O105 C108 H10O 109.9
C107 C108 H10O 109.9
O105 C108 H10P 109.9
C107 C108 H10P 109.9
H10O C108 H10P 108.3
O105 C109 C110 110.1(3)
O105 C109 H10Q 109.6
C110 C109 H10Q 109.6
O105 C109 H10R 109.6
C110 C109 H10R 109.6
H10Q C109 H10R 108.1
O106 C110 C109 109.6(3)
O106 C110 H11A 109.8
C109 C110 H11A 109.8
O106 C110 H11B 109.8
C109 C110 H11B 109.8
H11A C110 H11B 108.2
O106 C111 C112 109.5(3)
O106 C111 H11C 109.8
C112 C111 H11C 109.8
O106 C111 H11D 109.8
C112 C111 H11D 109.8
H11C C111 H11D 108.2
O101 C112 C111 108.9(3)
O101 C112 H11E 109.9
C111 C112 H11E 109.9
O101 C112 H11F 109.9
C111 C112 H11F 109.9
H11E C112 H11F 108.3
C404 O301 C401 99.0(16)
C404 O301 C301 102.4(14)
C401 O301 C304 107.8(15)
C301 O301 C304 112.6(11)
C404 O301 K1 134.8(12)
C401 O301 K1 124.4(13)
C301 O301 K1 118.7(9)
C304 O301 K1 127.8(8)
O301 C301 C302 99.9(12)
O301 C301 H30A 111.8
C302 C301 H30A 111.8
O301 C301 H30B 111.8
C302 C301 H30B 111.8
H30A C301 H30B 109.5
C303 C302 C301 110.1(10)
C303 C302 H30C 109.6
C301 C302 H30C 109.6
C303 C302 H30D 109.6
C301 C302 H30D 109.6
H30C C302 H30D 108.1
C302 C303 C304 106.9(8)
C302 C303 H30E 110.3
C304 C303 H30E 110.3
C302 C303 H30F 110.3
C304 C303 H30F 110.3
H30E C303 H30F 108.6
O301 C304 C303 101.8(11)
O301 C304 H30G 111.4
C303 C304 H30G 111.4
O301 C304 H30H 111.4
C303 C304 H30H 111.4
H30G C304 H30H 109.3
C402 C401 O301 122(2)
C402 C401 C404 82.9(18)
C402 C401 H40A 106.8
O301 C401 H40A 106.8
C404 C401 H40A 115.7
C402 C401 H40B 106.8
O301 C401 H40B 106.8
C404 C401 H40B 131.6
H40A C401 H40B 106.6
C401 C402 C403 99.9(18)
C401 C402 H40C 111.8
C403 C402 H40C 111.8
C401 C402 H40D 111.8
C403 C402 H40D 111.8
H40C C402 H40D 109.5
C402 C403 C404 102.9(14)
C402 C403 H40E 111.2
C404 C403 H40E 111.2
C402 C403 H40F 111.2
C404 C403 H40F 111.2
H40E C403 H40F 109.1
O301 C404 C403 109.3(18)
C403 C404 C401 71.4(14)
O301 C404 H40G 109.8
C403 C404 H40G 109.8
C401 C404 H40G 109.7
O301 C404 H40H 109.8
C403 C404 H40H 109.8
C401 C404 H40H 138.7
H40G C404 H40H 108.3

loop_
_geom_bond_atom_site_label_1
_geom_bond_atom_site_label_2
_geom_bond_distance
Fe1 C1 2.088(3)
Fe1 C19 2.089(3)
Fe1 C10 2.089(3)
C1 C2 1.405(4)
C1 C6 1.414(4)
C2 C3 1.394(4)
C2 C7 1.518(4)
C3 C4 1.384(4)
C3 H3 0.9500
C4 C5 1.387(4)
C4 C8 1.510(4)
C5 C6 1.396(4)
C5 H5 0.9500
C6 C9 1.513(4)
C7 H7A 0.9800
C7 H7B 0.9800
C7 H7C 0.9800
C7 H7D 0.9800
C7 H7E 0.9800
C7 H7F 0.9800
C8 H8A 0.9800
C8 H8B 0.9800
C8 H8C 0.9800
C8 H8D 0.9800
C8 H8E 0.9800
C8 H8F 0.9800
C9 H9A 0.9800
C9 H9B 0.9800
C9 H9C 0.9800
C9 H9D 0.9800
C9 H9E 0.9800
C9 H9F 0.9800
C10 C11 1.407(4)
C10 C15 1.407(4)
C11 C12 1.395(4)
C11 C16 1.519(4)
C12 C13 1.384(5)
C12 H12 0.9500
C13 C14 1.378(5)
C13 C17 1.508(5)
C14 C15 1.400(4)
C14 H14 0.9500
C15 C18 1.512(5)
C16 H16A 0.9800
C16 H16B 0.9800
C16 H16C 0.9800
C16 H16D 0.9800
C16 H16E 0.9800
C16 H16F 0.9800
C17 H17A 0.9800
C17 H17B 0.9800
C17 H17C 0.9800
C17 H17D 0.9800
C17 H17E 0.9800
C17 H17F 0.9800
C18 H18A 0.9800
C18 H18B 0.9800
C18 H18C 0.9800
C18 H18D 0.9800
C18 H18E 0.9800
C18 H18F 0.9800
C19 C20 1.408(5)
C19 C24 1.412(5)
C20 C21 1.404(5)
C20 C25 1.513(5)
C21 C22 1.376(6)
C21 H21 0.9500
C22 C23 1.381(6)
C22 C26 1.520(5)
C23 C24 1.387(5)
C23 H23 0.9500
C24 C27 1.507(5)
C25 H25A 0.9800
C25 H25B 0.9800
C25 H25C 0.9800
C25 H25D 0.9800
C25 H25E 0.9800
C25 H25F 0.9800
C26 H26A 0.9800
C26 H26B 0.9800
C26 H26C 0.9800
C26 H26D 0.9800
C26 H26E 0.9800
C26 H26F 0.9800
C27 H27A 0.9800
C27 H27B 0.9800
C27 H27C 0.9800
C27 H27D 0.9800
C27 H27E 0.9800
C27 H27F 0.9800
K1 O105 2.758(3)
K1 O102 2.760(2)
K1 O101 2.775(2)
K1 O301 2.784(3)
K1 O104 2.785(2)
K1 O106 2.828(3)
K1 O103 2.830(3)
O101 C112 1.410(4)
O101 C101 1.411(4)
O102 C102 1.407(4)
O102 C103 1.425(4)
O103 C104 1.409(5)
O103 C105 1.425(4)
O104 C106 1.399(5)
O104 C107 1.425(5)
O105 C108 1.402(4)
O105 C109 1.420(5)
O106 C110 1.408(4)
O106 C111 1.424(4)
C101 C102 1.500(5)
C101 H10A 0.9900
C101 H10B 0.9900
C102 H10C 0.9900
C102 H10D 0.9900
C103 C104 1.497(6)
C103 H10E 0.9900
C103 H10F 0.9900
C104 H10G 0.9900
C104 H10H 0.9900
C105 C106 1.488(6)
C105 H10I 0.9900
C105 H10J 0.9900
C106 H10K 0.9900
C106 H10L 0.9900
C107 C108 1.488(6)
C107 H10M 0.9900
C107 H10N 0.9900
C108 H10O 0.9900
C108 H10P 0.9900
C109 C110 1.484(5)
C109 H10Q 0.9900
C109 H10R 0.9900
C110 H11A 0.9900
C110 H11B 0.9900
C111 C112 1.481(5)
C111 H11C 0.9900
C111 H11D 0.9900
C112 H11E 0.9900
C112 H11F 0.9900
O301 C404 1.32(3)
O301 C401 1.35(3)
O301 C301 1.470(18)
O301 C304 1.498(15)
C301 C302 1.56(2)
C301 H30A 0.9900
C301 H30B 0.9900
C302 C303 1.482(11)
C302 H30C 0.9900
C302 H30D 0.9900
C303 C304 1.520(17)
C303 H30E 0.9900
C303 H30F 0.9900
C304 H30G 0.9900
C304 H30H 0.9900
C401 C402 1.31(3)
C401 C404 2.03(4)
C401 H40A 0.9900
C401 H40B 0.9900
C402 C403 1.428(19)
C402 H40C 0.9900
C402 H40D 0.9900
C403 C404 1.49(3)
C403 H40E 0.9900
C403 H40F 0.9900
C404 H40G 0.9900
C404 H40H 0.9900
